data_4101368
loop_
_publ_author_name
'Ritter, Tobias'
'Day, Michael W'
'Grubbs, Robert H'

_publ_section_title
;
 Rate acceleration in olefin metathesis through a fluorine-ruthenium
 interaction.
;
_journal_issue 36
_journal_name_full 'Journal of the American Chemical Society'
_journal_page_first 11768
_journal_page_last 11769
_journal_paper_doi 10.1021/ja064091x
_journal_volume 128
_journal_year 2006
_chemical_absolute_configuration Unkown
_chemical_formula_moiety 'C37 H26 Cl2 F8 N4 Ru, 1/4(C4 H10 O), C4 H8 O'
_chemical_formula_sum 'C42 H36.5 Cl2 F8 N4 O1.25 Ru'
_chemical_formula_weight 941.22
_chemical_name_systematic
; 
 ? 
;
_space_group_IT_number 82
_symmetry_cell_setting tetragonal
_symmetry_space_group_name_Hall 'I -4'
_symmetry_space_group_name_H-M 'I -4'
_atom_sites_solution_hydrogens geom
_atom_sites_solution_primary direct
_atom_sites_solution_secondary difmap
_audit_creation_method SHELXL-97
_cell_angle_alpha 90.00
_cell_angle_beta 90.00
_cell_angle_gamma 90.00
_cell_formula_units_Z 8
_cell_length_a 27.2151(8)
_cell_length_b 27.2151(8)
_cell_length_c 10.5174(4)
_cell_measurement_reflns_used 16225
_cell_measurement_temperature 100(2)
_cell_measurement_theta_max 38.62
_cell_measurement_theta_min 2.37
_cell_volume 7789.8(4)
_computing_cell_refinement 'Bruker SAINT v6.45A'
_computing_data_collection 'Bruker SMART v5.630'
_computing_data_reduction 'Bruker SAINT v6.45A'
_computing_molecular_graphics 'Bruker XP v5.1'
_computing_publication_material 'Bruker XCIF v6.12'
_computing_structure_refinement 'Bruker XL v6.12'
_computing_structure_solution 'Bruker XS v6.12'
_diffrn_ambient_temperature 100(2)
_diffrn_measured_fraction_theta_full 0.882
_diffrn_measured_fraction_theta_max 0.882
_diffrn_measurement_device_type 'Bruker SMART 1000'
_diffrn_measurement_method '\w scans at 3 \f settings'
_diffrn_radiation_monochromator graphite
_diffrn_radiation_source 'fine-focus sealed tube'
_diffrn_radiation_type MoK\a
_diffrn_radiation_wavelength 0.71073
_diffrn_reflns_av_R_equivalents 0.0759
_diffrn_reflns_av_sigmaI/netI 0.1142
_diffrn_reflns_limit_h_max 40
_diffrn_reflns_limit_h_min -34
_diffrn_reflns_limit_k_max 49
_diffrn_reflns_limit_k_min -48
_diffrn_reflns_limit_l_max 15
_diffrn_reflns_limit_l_min -18
_diffrn_reflns_number 45166
_diffrn_reflns_theta_full 40.73
_diffrn_reflns_theta_max 40.73
_diffrn_reflns_theta_min 2.08
_exptl_absorpt_coefficient_mu 0.620
_exptl_absorpt_correction_T_max 0.8914
_exptl_absorpt_correction_T_min 0.8757
_exptl_absorpt_correction_type none
_exptl_crystal_colour 'Dichroic - red/green'
_exptl_crystal_density_diffrn 1.605
_exptl_crystal_density_meas 0
_exptl_crystal_density_method 'not measured'
_exptl_crystal_description Block
_exptl_crystal_F_000 3812
_exptl_crystal_size_max 0.22
_exptl_crystal_size_mid 0.19
_exptl_crystal_size_min 0.19
_refine_diff_density_max 1.528
_refine_diff_density_min -0.895
_refine_diff_density_rms 0.116
_refine_ls_abs_structure_details 'Flack H D (1983), Acta Cryst. A39, 876-881'
_refine_ls_abs_structure_Flack 0.00
_refine_ls_extinction_method none
_refine_ls_goodness_of_fit_ref 0.946
_refine_ls_hydrogen_treatment Riding
_refine_ls_matrix_type 'Full matrix'
_refine_ls_number_parameters 534
_refine_ls_number_reflns 19977
_refine_ls_number_restraints 0
_refine_ls_restrained_S_all 0.946
_refine_ls_R_factor_all 0.0771
_refine_ls_R_factor_gt 0.0441
_refine_ls_shift/su_max 0.004
_refine_ls_shift/su_mean 0.003
_refine_ls_structure_factor_coef Fsqd
_refine_ls_weighting_details w=1/s^2^(Fo^2^)
_refine_ls_weighting_scheme sigma
_refine_ls_wR_factor_gt 0.0685
_refine_ls_wR_factor_ref 0.0748
_reflns_number_gt 13960
_reflns_number_total 19977
_reflns_threshold_expression >2sigma(I)
_cod_data_source_file ja064091xsi20060609_090856.cif
_cod_data_source_block tar07
_cod_depositor_comments
;
The following automatic conversions were performed:
'_symmetry_cell_setting' value 'Tetragonal' changed to 'tetragonal'
according to '/home/saulius/struct/CIF-dictionaries/cif_core.dic'
dictionary named 'cif_core.dic' version 2.4.1 from
2010-06-29.

'_refine_ls_weighting_scheme' value 'Sigma' changed to
'sigma' according to '/home/saulius/struct/CIF-dictionaries/cif_core.dic'
dictionary named 'cif_core.dic' version 2.4.1 from 2010-06-29.

Automatic conversion script
Id: cif_fix_enum 1527 2010-12-29 10:47:43Z saulius 

The following automatic conversions were performed:

'_atom_sites_solution_primary' value 'Direct methods' was changed to
'direct'.

'_atom_sites_solution_secondary' value 'Difference Fourier map' was
changed to 'difmap'.

'_atom_sites_solution_hydrogens' value 'Geometric positions' was
changed to 'geom'.

Automatic conversion script
Id: cif_fix_values 6452 2018-10-05 10:23:21Z andrius 
;
_cod_original_sg_symbol_H-M I-4
_cod_original_formula_sum 'C42 H36.50 Cl2 F8 N4 O1.25 Ru'
_cod_database_code 4101368

loop_
_symmetry_equiv_pos_as_xyz
'x, y, z'
'-x, -y, z'
'y, -x, -z'
'-y, x, -z'
'x+1/2, y+1/2, z+1/2'
'-x+1/2, -y+1/2, z+1/2'
'y+1/2, -x+1/2, -z+1/2'
'-y+1/2, x+1/2, -z+1/2'

loop_
_atom_site_label
_atom_site_type_symbol
_atom_site_fract_x
_atom_site_fract_y
_atom_site_fract_z
_atom_site_U_iso_or_equiv
_atom_site_adp_type
_atom_site_occupancy
_atom_site_symmetry_multiplicity
_atom_site_calc_flag
_atom_site_refinement_flags
Ru1 Ru 0.818305(6) 0.123348(6) 0.132922(15) 0.01002(3) Uani 1 1 d .
Cl1 Cl 0.753993(19) 0.132060(19) -0.02189(5) 0.01531(10) Uani 1 1 d .
Cl2 Cl 0.891003(19) 0.125292(19) 0.26173(5) 0.01415(9) Uani 1 1 d .
F1 F 0.81974(6) 0.04728(5) -0.34636(13) 0.0292(3) Uani 1 1 d .
F2 F 0.87333(5) 0.15965(5) -0.03540(11) 0.0152(3) Uani 1 1 d .
F3 F 0.79281(5) -0.02988(5) 0.20311(14) 0.0254(3) Uani 1 1 d .
F4 F 0.95312(6) 0.03049(6) 0.19941(17) 0.0374(4) Uani 1 1 d .
F5 F 0.90731(5) 0.23130(5) 0.39780(11) 0.0243(3) Uani 1 1 d .
F6 F 0.84761(5) 0.25727(5) -0.01414(12) 0.0220(3) Uani 1 1 d .
F7 F 0.73235(5) 0.14957(5) 0.47650(13) 0.0253(3) Uani 1 1 d .
F8 F 0.68136(5) 0.21156(5) 0.08244(13) 0.0218(3) Uani 1 1 d .
N1 N 0.85331(7) 0.06208(6) -0.09911(16) 0.0153(4) Uani 1 1 d .
N2 N 0.86547(8) 0.02083(7) 0.07377(17) 0.0177(4) Uani 1 1 d .
N3 N 0.82789(6) 0.23205(6) 0.23374(17) 0.0134(3) Uani 1 1 d .
N4 N 0.75438(7) 0.20576(7) 0.26473(19) 0.0152(4) Uani 1 1 d .
C1 C 0.84743(8) 0.06348(8) 0.03029(19) 0.0125(4) Uani 1 1 d .
C2 C 0.88173(10) 0.01805(8) -0.1424(2) 0.0240(5) Uani 1 1 d .
H2A H 0.8649 0.0011 -0.2134 0.029 Uiso 1 1 calc R
H2B H 0.9153 0.0272 -0.1694 0.029 Uiso 1 1 calc R
C3 C 0.88274(13) -0.01327(9) -0.0256(2) 0.0348(7) Uani 1 1 d .
H3A H 0.8605 -0.0418 -0.0340 0.042 Uiso 1 1 calc R
H3B H 0.9164 -0.0251 -0.0073 0.042 Uiso 1 1 calc R
C4 C 0.84805(8) 0.10121(8) -0.18575(19) 0.0133(4) Uani 1 1 d .
C5 C 0.83352(9) 0.09292(8) -0.3116(2) 0.0177(4) Uani 1 1 d .
C6 C 0.83246(9) 0.12936(9) -0.4026(2) 0.0203(5) Uani 1 1 d .
H6 H 0.8236 0.1219 -0.4878 0.024 Uiso 1 1 calc R
C7 C 0.84447(8) 0.17691(8) -0.3683(2) 0.0191(4) Uani 1 1 d .
H7 H 0.8435 0.2024 -0.4299 0.023 Uiso 1 1 calc R
C8 C 0.85798(8) 0.18756(8) -0.2441(2) 0.0156(4) Uani 1 1 d .
H8 H 0.8660 0.2202 -0.2194 0.019 Uiso 1 1 calc R
C9 C 0.85952(8) 0.14962(8) -0.15764(17) 0.0128(4) Uani 1 1 d .
C10 C 0.87062(8) 0.00592(8) 0.2029(2) 0.0147(4) Uani 1 1 d .
C11 C 0.83460(8) -0.01954(8) 0.2667(2) 0.0163(4) Uani 1 1 d .
C12 C 0.84021(10) -0.03543(8) 0.3909(2) 0.0241(5) Uani 1 1 d .
H12 H 0.8138 -0.0509 0.4345 0.029 Uiso 1 1 calc R
C13 C 0.88499(12) -0.02830(10) 0.4500(2) 0.0326(7) Uani 1 1 d .
H13 H 0.8896 -0.0391 0.5351 0.039 Uiso 1 1 calc R
C14 C 0.92306(11) -0.00566(10) 0.3864(3) 0.0345(7) Uani 1 1 d .
H14 H 0.9541 -0.0013 0.4264 0.041 Uiso 1 1 calc R
C15 C 0.91551(9) 0.01057(8) 0.2640(3) 0.0224(5) Uani 1 1 d .
C16 C 0.79816(8) 0.19263(8) 0.21544(19) 0.0122(4) Uani 1 1 d .
C17 C 0.80181(8) 0.27599(8) 0.2819(2) 0.0189(5) Uani 1 1 d .
H17A H 0.7945 0.2995 0.2127 0.023 Uiso 1 1 calc R
H17B H 0.8209 0.2928 0.3493 0.023 Uiso 1 1 calc R
C18 C 0.75541(8) 0.25311(8) 0.3343(2) 0.0196(5) Uani 1 1 d .
H18A H 0.7576 0.2480 0.4273 0.024 Uiso 1 1 calc R
H18B H 0.7261 0.2734 0.3148 0.024 Uiso 1 1 calc R
C19 C 0.87644(8) 0.23980(8) 0.1902(2) 0.0125(4) Uani 1 1 d .
C20 C 0.91615(8) 0.24016(8) 0.2734(2) 0.0169(4) Uani 1 1 d .
C21 C 0.96343(9) 0.25013(9) 0.2342(2) 0.0222(5) Uani 1 1 d .
H21 H 0.9899 0.2491 0.2929 0.027 Uiso 1 1 calc R
C22 C 0.97166(9) 0.26169(9) 0.1080(2) 0.0250(5) Uani 1 1 d .
H22 H 1.0043 0.2676 0.0795 0.030 Uiso 1 1 calc R
C23 C 0.93288(9) 0.26483(8) 0.0223(2) 0.0211(5) Uani 1 1 d .
H23 H 0.9382 0.2741 -0.0636 0.025 Uiso 1 1 calc R
C24 C 0.88680(8) 0.25412(8) 0.0659(2) 0.0152(4) Uani 1 1 d .
C25 C 0.71037(8) 0.17806(8) 0.2738(2) 0.0140(4) Uani 1 1 d .
C26 C 0.69831(8) 0.15195(8) 0.3834(2) 0.0182(4) Uani 1 1 d .
C27 C 0.65334(9) 0.12975(9) 0.4027(2) 0.0216(5) Uani 1 1 d .
H27 H 0.6466 0.1118 0.4782 0.026 Uiso 1 1 calc R
C28 C 0.61822(9) 0.13466(9) 0.3076(3) 0.0249(5) Uani 1 1 d .
H28 H 0.5871 0.1193 0.3180 0.030 Uiso 1 1 calc R
C29 C 0.62744(8) 0.16131(9) 0.1980(2) 0.0211(5) Uani 1 1 d .
H29 H 0.6031 0.1648 0.1340 0.025 Uiso 1 1 calc R
C30 C 0.67328(8) 0.18263(8) 0.1847(2) 0.0162(4) Uani 1 1 d .
C31 C 0.78765(8) 0.08652(8) 0.2569(2) 0.0142(4) Uani 1 1 d .
H31 H 0.8065 0.0862 0.3330 0.017 Uiso 1 1 calc R
C32 C 0.74275(8) 0.05764(8) 0.2718(2) 0.0146(4) Uani 1 1 d .
C33 C 0.70778(8) 0.04961(8) 0.1765(2) 0.0185(4) Uani 1 1 d .
H33 H 0.7129 0.0628 0.0939 0.022 Uiso 1 1 calc R
C34 C 0.66562(9) 0.02246(9) 0.2017(2) 0.0232(5) Uani 1 1 d .
H34 H 0.6423 0.0171 0.1360 0.028 Uiso 1 1 calc R
C35 C 0.65726(9) 0.00296(9) 0.3231(3) 0.0257(5) Uani 1 1 d .
H35 H 0.6280 -0.0148 0.3404 0.031 Uiso 1 1 calc R
C36 C 0.69174(10) 0.00973(9) 0.4168(2) 0.0233(5) Uani 1 1 d .
H36 H 0.6866 -0.0041 0.4986 0.028 Uiso 1 1 calc R
C37 C 0.73401(8) 0.03660(8) 0.3931(2) 0.0189(5) Uani 1 1 d .
H37 H 0.7575 0.0410 0.4591 0.023 Uiso 1 1 calc R
O41 O 0.60818(10) 0.06856(10) 0.6620(2) 0.0591(7) Uani 1 1 d .
C41 C 0.57021(18) 0.0996(2) 0.7055(4) 0.0945(18) Uani 1 1 d .
H41A H 0.5387 0.0814 0.7078 0.113 Uiso 1 1 calc R
H41B H 0.5664 0.1279 0.6472 0.113 Uiso 1 1 calc R
C42 C 0.58329(15) 0.11744(14) 0.8370(5) 0.0693(13) Uani 1 1 d .
H42A H 0.5552 0.1137 0.8960 0.083 Uiso 1 1 calc R
H42B H 0.5935 0.1523 0.8354 0.083 Uiso 1 1 calc R
C43 C 0.62563(13) 0.08442(14) 0.8749(4) 0.0571(9) Uani 1 1 d .
H43A H 0.6497 0.1023 0.9283 0.068 Uiso 1 1 calc R
H43B H 0.6138 0.0552 0.9219 0.068 Uiso 1 1 calc R
C44 C 0.64740(13) 0.07030(15) 0.7518(4) 0.0545(9) Uani 1 1 d .
H44A H 0.6723 0.0947 0.7253 0.065 Uiso 1 1 calc R
H44B H 0.6635 0.0378 0.7585 0.065 Uiso 1 1 calc R
O1A O 0.5000 1.0000 0.2500 0.272(8) Uani 1 4 d S
C1A C 0.5199(5) 1.0028(12) 0.1238(15) 0.194(10) Uani 0.50 1 d P
H1AA H 0.5528 0.9905 0.1312 0.232 Uiso 0.50 1 d PR
H1AB H 0.5230 1.0375 0.1097 0.232 Uiso 0.50 1 d PR
C2A C 0.5058(19) 1.005(3) 0.0060(14) 0.225(17) Uani 0.50 1 d P
H2AA H 0.5279 1.0147 -0.0611 0.337 Uiso 0.50 1 d PR
H2AB H 0.5042 0.9701 0.0109 0.337 Uiso 0.50 1 d PR
H2AC H 0.4737 1.0183 -0.0112 0.337 Uiso 0.50 1 d PR

loop_
_atom_site_aniso_label
_atom_site_aniso_U_11
_atom_site_aniso_U_22
_atom_site_aniso_U_33
_atom_site_aniso_U_23
_atom_site_aniso_U_13
_atom_site_aniso_U_12
Ru1 0.01090(8) 0.01040(8) 0.00876(5) -0.00056(6) 0.00011(6) 0.00135(6)
Cl1 0.0138(2) 0.0189(3) 0.0132(2) 0.00097(19) -0.00243(18) 0.00235(19)
Cl2 0.0129(2) 0.0159(2) 0.0136(2) 0.00079(18) -0.00287(18) 0.00079(18)
F1 0.0489(9) 0.0206(7) 0.0180(7) -0.0030(6) -0.0063(6) -0.0107(7)
F2 0.0193(7) 0.0157(6) 0.0105(5) -0.0007(5) -0.0021(5) -0.0006(5)
F3 0.0202(7) 0.0209(7) 0.0351(8) -0.0051(6) -0.0031(6) -0.0016(6)
F4 0.0204(8) 0.0250(8) 0.0668(11) 0.0130(8) 0.0033(8) -0.0029(6)
F5 0.0281(8) 0.0327(8) 0.0122(6) 0.0037(5) -0.0042(5) -0.0043(6)
F6 0.0311(8) 0.0205(7) 0.0143(6) 0.0011(5) -0.0091(6) 0.0038(6)
F7 0.0284(8) 0.0310(8) 0.0166(6) -0.0034(6) -0.0054(6) 0.0036(6)
F8 0.0240(7) 0.0223(7) 0.0190(6) 0.0020(6) -0.0008(6) 0.0026(6)
N1 0.0225(10) 0.0108(8) 0.0126(8) 0.0013(6) 0.0037(7) 0.0035(7)
N2 0.0270(11) 0.0141(9) 0.0120(8) 0.0021(7) 0.0049(7) 0.0061(8)
N3 0.0127(9) 0.0126(9) 0.0151(8) -0.0028(7) 0.0014(7) 0.0011(6)
N4 0.0110(9) 0.0116(9) 0.0230(9) -0.0066(7) 0.0026(7) 0.0003(7)
C1 0.0155(10) 0.0099(9) 0.0122(9) 0.0004(7) -0.0001(8) 0.0002(8)
C2 0.0402(14) 0.0167(11) 0.0151(10) -0.0014(9) 0.0077(11) 0.0103(10)
C3 0.068(2) 0.0181(13) 0.0183(12) 0.0033(10) 0.0137(13) 0.0212(13)
C4 0.0152(10) 0.0140(10) 0.0108(9) 0.0022(7) 0.0019(7) 0.0011(8)
C5 0.0238(12) 0.0157(11) 0.0136(10) -0.0024(8) -0.0030(8) -0.0023(9)
C6 0.0253(13) 0.0254(13) 0.0104(9) 0.0014(9) -0.0020(8) 0.0015(9)
C7 0.0228(11) 0.0194(10) 0.0152(9) 0.0055(10) 0.0013(10) 0.0024(8)
C8 0.0176(11) 0.0136(10) 0.0156(10) 0.0012(8) 0.0000(8) 0.0000(8)
C9 0.0135(10) 0.0172(10) 0.0076(9) -0.0009(7) -0.0004(7) 0.0012(8)
C10 0.0188(11) 0.0124(10) 0.0131(9) 0.0023(7) 0.0000(8) 0.0033(8)
C11 0.0178(11) 0.0138(10) 0.0174(10) -0.0012(8) -0.0027(8) 0.0006(8)
C12 0.0386(14) 0.0137(11) 0.0199(12) 0.0025(8) 0.0084(10) -0.0025(10)
C13 0.060(2) 0.0221(13) 0.0154(11) 0.0044(9) -0.0106(12) 0.0037(13)
C14 0.0391(16) 0.0245(13) 0.0399(17) 0.0053(12) -0.0262(13) 0.0009(11)
C15 0.0175(11) 0.0133(11) 0.0365(14) 0.0056(10) -0.0024(10) -0.0002(9)
C16 0.0129(10) 0.0130(10) 0.0106(9) 0.0002(7) -0.0019(7) 0.0018(8)
C17 0.0184(11) 0.0150(11) 0.0234(11) -0.0065(8) 0.0022(9) 0.0027(8)
C18 0.0159(11) 0.0170(11) 0.0258(12) -0.0115(9) 0.0024(8) 0.0000(9)
C19 0.0129(10) 0.0100(10) 0.0147(9) -0.0001(7) 0.0008(7) 0.0009(7)
C20 0.0198(11) 0.0183(11) 0.0125(9) 0.0013(8) -0.0018(8) -0.0006(9)
C21 0.0143(11) 0.0220(12) 0.0303(13) -0.0008(10) -0.0037(9) -0.0018(9)
C22 0.0183(11) 0.0212(12) 0.0353(15) -0.0055(10) 0.0086(10) -0.0056(9)
C23 0.0276(13) 0.0174(11) 0.0182(11) -0.0015(9) 0.0087(9) -0.0018(9)
C24 0.0188(11) 0.0122(10) 0.0147(10) -0.0002(8) -0.0050(8) 0.0015(8)
C25 0.0119(10) 0.0117(10) 0.0185(10) -0.0067(8) 0.0008(8) 0.0010(8)
C26 0.0199(11) 0.0189(11) 0.0158(11) -0.0037(8) -0.0008(8) 0.0047(8)
C27 0.0245(12) 0.0190(12) 0.0213(11) -0.0007(9) 0.0073(9) 0.0019(9)
C28 0.0169(12) 0.0215(13) 0.0362(14) -0.0027(11) 0.0076(10) -0.0026(9)
C29 0.0141(11) 0.0238(13) 0.0253(12) -0.0035(9) -0.0025(9) 0.0003(9)
C30 0.0177(11) 0.0132(10) 0.0178(10) -0.0022(8) 0.0032(8) 0.0006(8)
C31 0.0142(10) 0.0168(11) 0.0115(9) -0.0030(8) -0.0014(8) 0.0031(8)
C32 0.0149(10) 0.0119(10) 0.0170(10) -0.0015(8) 0.0020(8) 0.0025(8)
C33 0.0201(12) 0.0155(11) 0.0199(10) -0.0033(8) 0.0002(8) -0.0015(9)
C34 0.0213(12) 0.0217(12) 0.0265(12) -0.0024(10) -0.0036(10) -0.0040(10)
C35 0.0216(13) 0.0175(12) 0.0381(14) 0.0002(10) 0.0059(10) -0.0046(10)
C36 0.0306(14) 0.0169(12) 0.0225(11) 0.0044(9) 0.0075(10) -0.0036(10)
C37 0.0208(11) 0.0207(11) 0.0151(11) 0.0008(8) 0.0032(8) 0.0001(9)
O41 0.0638(17) 0.0715(18) 0.0419(15) 0.0074(12) -0.0017(12) 0.0095(14)
C41 0.066(3) 0.152(5) 0.066(3) 0.031(3) 0.006(2) 0.061(3)
C42 0.061(3) 0.045(2) 0.101(4) -0.015(2) -0.005(2) 0.0147(19)
C43 0.054(2) 0.067(2) 0.050(2) -0.014(2) -0.009(2) 0.0021(18)
C44 0.041(2) 0.064(2) 0.058(2) 0.014(2) -0.0047(18) 0.0104(17)
O1A 0.309(15) 0.309(15) 0.198(17) 0.000 0.000 0.000
C1A 0.130(15) 0.36(3) 0.093(9) 0.049(19) -0.023(10) 0.03(2)
C2A 0.16(3) 0.40(4) 0.118(11) -0.06(3) 0.07(2) -0.09(2)

loop_
_atom_type_symbol
_atom_type_description
_atom_type_scat_dispersion_real
_atom_type_scat_dispersion_imag
_atom_type_scat_source
C C 0.0033 0.0016 'International Tables Vol C Tables 4.2.6.8 and 6.1.1.4'
H H 0.0000 0.0000 'International Tables Vol C Tables 4.2.6.8 and 6.1.1.4'
N N 0.0061 0.0033 'International Tables Vol C Tables 4.2.6.8 and 6.1.1.4'
O O 0.0106 0.0060 'International Tables Vol C Tables 4.2.6.8 and 6.1.1.4'
F F 0.0171 0.0103 'International Tables Vol C Tables 4.2.6.8 and 6.1.1.4'
Cl Cl 0.1484 0.1585 'International Tables Vol C Tables 4.2.6.8 and 6.1.1.4'
Ru Ru -1.2594 0.8363 'International Tables Vol C Tables 4.2.6.8 and 6.1.1.4'

loop_
_geom_angle_atom_site_label_1
_geom_angle_atom_site_label_2
_geom_angle_atom_site_label_3
_geom_angle
_geom_angle_site_symmetry_1
_geom_angle_site_symmetry_3
_geom_angle_publ_flag
C31 Ru1 C1 96.44(9) . . yes
C31 Ru1 C16 94.35(8) . . yes
C1 Ru1 C16 168.92(8) . . yes
C31 Ru1 Cl2 89.18(7) . . yes
C1 Ru1 Cl2 89.78(6) . . yes
C16 Ru1 Cl2 87.88(6) . . yes
C31 Ru1 Cl1 101.73(7) . . yes
C1 Ru1 Cl1 90.18(6) . . yes
C16 Ru1 Cl1 90.07(6) . . yes
Cl2 Ru1 Cl1 169.020(19) . . yes
C1 N1 C4 127.52(18) . . ?
C1 N1 C2 112.61(18) . . ?
C4 N1 C2 117.45(17) . . ?
C1 N2 C10 127.43(18) . . ?
C1 N2 C3 114.83(18) . . ?
C10 N2 C3 117.72(18) . . ?
C16 N3 C19 128.97(18) . . ?
C16 N3 C17 113.64(17) . . ?
C19 N3 C17 116.01(17) . . ?
C16 N4 C25 129.15(18) . . ?
C16 N4 C18 113.82(18) . . ?
C25 N4 C18 116.42(17) . . ?
N2 C1 N1 105.76(18) . . ?
N2 C1 Ru1 129.19(15) . . ?
N1 C1 Ru1 125.00(15) . . ?
C3 C2 N1 102.48(18) . . ?
N2 C3 C2 102.57(18) . . ?
C9 C4 C5 114.75(18) . . ?
C9 C4 N1 123.90(18) . . ?
C5 C4 N1 121.23(19) . . ?
F1 C5 C6 117.96(19) . . ?
F1 C5 C4 118.91(19) . . ?
C6 C5 C4 123.1(2) . . ?
C5 C6 C7 119.1(2) . . ?
C6 C7 C8 120.3(2) . . ?
C9 C8 C7 118.2(2) . . ?
F2 C9 C8 118.67(18) . . ?
F2 C9 C4 116.90(17) . . ?
C8 C9 C4 124.43(18) . . ?
C11 C10 C15 116.6(2) . . ?
C11 C10 N2 122.6(2) . . ?
C15 C10 N2 120.1(2) . . ?
F3 C11 C10 117.65(19) . . ?
F3 C11 C12 119.7(2) . . ?
C10 C11 C12 122.6(2) . . ?
C13 C12 C11 118.5(2) . . ?
C14 C13 C12 120.5(2) . . ?
C15 C14 C13 119.0(2) . . ?
F4 C15 C14 119.3(2) . . ?
F4 C15 C10 118.3(2) . . ?
C14 C15 C10 122.4(2) . . ?
N4 C16 N3 105.25(18) . . ?
N4 C16 Ru1 127.90(15) . . ?
N3 C16 Ru1 126.80(15) . . ?
N3 C17 C18 101.10(17) . . ?
N4 C18 C17 101.19(17) . . ?
C20 C19 C24 115.5(2) . . ?
C20 C19 N3 121.58(19) . . ?
C24 C19 N3 122.32(19) . . ?
F5 C20 C21 119.4(2) . . ?
F5 C20 C19 118.0(2) . . ?
C21 C20 C19 122.6(2) . . ?
C20 C21 C22 118.9(2) . . ?
C21 C22 C23 120.9(2) . . ?
C24 C23 C22 117.8(2) . . ?
F6 C24 C23 119.9(2) . . ?
F6 C24 C19 116.1(2) . . ?
C23 C24 C19 124.1(2) . . ?
C30 C25 C26 115.8(2) . . ?
C30 C25 N4 121.5(2) . . ?
C26 C25 N4 121.7(2) . . ?
F7 C26 C27 118.7(2) . . ?
F7 C26 C25 117.6(2) . . ?
C27 C26 C25 123.6(2) . . ?
C26 C27 C28 117.5(2) . . ?
C29 C28 C27 121.7(2) . . ?
C30 C29 C28 117.9(2) . . ?
F8 C30 C29 118.1(2) . . ?
F8 C30 C25 118.23(19) . . ?
C29 C30 C25 123.5(2) . . ?
C32 C31 Ru1 138.27(16) . . ?
C33 C32 C37 117.9(2) . . ?
C33 C32 C31 125.2(2) . . ?
C37 C32 C31 117.0(2) . . ?
C34 C33 C32 120.5(2) . . ?
C33 C34 C35 120.6(2) . . ?
C36 C35 C34 119.5(2) . . ?
C35 C36 C37 120.6(2) . . ?
C36 C37 C32 120.9(2) . . ?
C41 O41 C44 108.3(3) . . ?
O41 C41 C42 108.5(3) . . ?
C41 C42 C43 103.3(3) . . ?
C44 C43 C42 103.2(3) . . ?
O41 C44 C43 106.8(3) . . ?
C1A O1A C1A 148.8(8) 8_655 . ?
C1A O1A C1A 44.7(12) 8_655 7_465 ?
C1A O1A C1A 148.8(8) . 7_465 ?
C1A O1A C1A 148.8(8) 8_655 2_675 ?
C1A O1A C1A 44.7(12) . 2_675 ?
C1A O1A C1A 148.8(8) 7_465 2_675 ?
C1A C1A C2A 74(2) 2_675 . ?
C1A C1A C2A 60(2) 2_675 2_675 ?
C2A C1A C2A 17(6) . 2_675 ?
C1A C1A O1A 67.6(6) 2_675 . ?
C2A C1A O1A 141(2) . . ?
C2A C1A O1A 127(2) 2_675 . ?
C2A C2A C1A 100(7) 2_675 . ?
C2A C2A C1A 62(4) 2_675 2_675 ?
C1A C2A C1A 46.6(14) . 2_675 ?

loop_
_geom_bond_atom_site_label_1
_geom_bond_atom_site_label_2
_geom_bond_distance
_geom_bond_site_symmetry_2
_geom_bond_publ_flag
Ru1 C31 1.844(2) . yes
Ru1 C1 2.109(2) . yes
Ru1 C16 2.147(2) . yes
Ru1 Cl2 2.3985(5) . yes
Ru1 Cl1 2.4022(5) . yes
F1 C5 1.348(3) . ?
F2 C9 1.367(2) . ?
F3 C11 1.349(3) . ?
F4 C15 1.343(3) . ?
F5 C20 1.352(3) . ?
F6 C24 1.362(2) . ?
F7 C26 1.349(3) . ?
F8 C30 1.351(3) . ?
N1 C1 1.371(3) . ?
N1 C4 1.409(3) . ?
N1 C2 1.497(3) . ?
N2 C1 1.341(3) . ?
N2 C10 1.425(3) . ?
N2 C3 1.475(3) . ?
N3 C16 1.358(3) . ?
N3 C19 1.414(3) . ?
N3 C17 1.480(3) . ?
N4 C16 1.347(3) . ?
N4 C25 1.418(3) . ?
N4 C18 1.482(3) . ?
C2 C3 1.495(3) . ?
C4 C9 1.386(3) . ?
C4 C5 1.400(3) . ?
C5 C6 1.379(3) . ?
C6 C7 1.383(3) . ?
C7 C8 1.387(3) . ?
C8 C9 1.377(3) . ?
C10 C11 1.375(3) . ?
C10 C15 1.386(3) . ?
C11 C12 1.384(3) . ?
C12 C13 1.382(4) . ?
C13 C14 1.379(4) . ?
C14 C15 1.376(4) . ?
C17 C18 1.512(3) . ?
C19 C20 1.390(3) . ?
C19 C24 1.393(3) . ?
C20 C21 1.378(3) . ?
C21 C22 1.382(4) . ?
C22 C23 1.391(4) . ?
C23 C24 1.367(3) . ?
C25 C30 1.383(3) . ?
C25 C26 1.394(3) . ?
C26 C27 1.380(3) . ?
C27 C28 1.390(4) . ?
C28 C29 1.385(4) . ?
C29 C30 1.383(3) . ?
C31 C32 1.461(3) . ?
C32 C33 1.399(3) . ?
C32 C37 1.419(3) . ?
C33 C34 1.391(3) . ?
C34 C35 1.401(4) . ?
C35 C36 1.373(4) . ?
C36 C37 1.386(3) . ?
O41 C41 1.411(5) . ?
O41 C44 1.427(4) . ?
C41 C42 1.508(6) . ?
C42 C43 1.515(5) . ?
C43 C44 1.475(5) . ?
O1A C1A 1.435(17) 8_655 ?
O1A C1A 1.435(17) . ?
O1A C1A 1.435(17) 7_465 ?
O1A C1A 1.435(17) 2_675 ?
C1A C1A 1.09(3) 2_675 ?
C1A C2A 1.30(2) . ?
C1A C2A 1.44(3) 2_675 ?
C2A C2A 0.43(14) 2_675 ?
C2A C1A 1.44(3) 2_675 ?

loop_
_geom_torsion_atom_site_label_1
_geom_torsion_atom_site_label_2
_geom_torsion_atom_site_label_3
_geom_torsion_atom_site_label_4
_geom_torsion
N2 C1 Ru1 C31 -36.8(2)
N4 C16 Ru1 C31 -43.1(2)
C1 N1 C4 C9 33.0(3)
C1 N2 C10 C11 91.2(3)
C16 N3 C19 C24 78.8(3)
C16 N4 C25 C26 95.2(3)
